data_7059997
loop_
_publ_author_name
'Zhou, Chuan-Cong'
'Yan, Hui'
'Liu, Hou-Ting'
'Li, Rong-Yun'
'Lu, Jing'
'Wang, Su-Na'
'Li, Yun-Wu'

_publ_section_title
;
 Proton conductivity studies on five isostructural MOFs with different
 acidity induced by metal cations
;
_journal_issue 41
_journal_name_full 'New Journal of Chemistry'
_journal_page_first 17821
_journal_page_last 17830
_journal_paper_doi 10.1039/D0NJ04179C
_journal_volume 44
_journal_year 2020
_chemical_formula_sum 'C25 H20 Mn1.5 N5 O8'
_chemical_formula_weight 600.87
_space_group_crystal_system monoclinic
_space_group_IT_number 15
_space_group_name_Hall '-I 2yc'
_space_group_name_H-M_alt 'I 1 2/c 1'
_atom_sites_solution_hydrogens mixed
_audit_creation_method SHELXL-2018/3
_audit_update_record
;
2020-09-12 deposited with the CCDC.	2020-09-17 downloaded from the CCDC.
;
_cell_angle_alpha 90
_cell_angle_beta 102.140(6)
_cell_angle_gamma 90
_cell_formula_units_Z 8
_cell_length_a 15.0060(11)
_cell_length_b 14.1267(8)
_cell_length_c 26.9845(15)
_cell_measurement_reflns_used 2990
_cell_measurement_temperature 293(2)
_cell_measurement_theta_max 71.2020
_cell_measurement_theta_min 3.1600
_cell_volume 5592.4(6)
_computing_cell_refinement 'CrysAlisPro 1.171.39.35c (Rigaku OD, 2017)'
_computing_data_collection 'CrysAlisPro 1.171.39.35c (Rigaku OD, 2017)'
_computing_data_reduction 'CrysAlisPro 1.171.39.35c (Rigaku OD, 2017)'
_computing_molecular_graphics 'SHELXL-2018/3 (Sheldrick, 2018)'
_computing_publication_material 'SHELXL-2018/3 (Sheldrick, 2018)'
_computing_structure_refinement 'SHELXL-2018/3 (Sheldrick, 2018)'
_computing_structure_solution 'SHELXL-2018/3 (Sheldrick, 2018)'
_diffrn_ambient_temperature 293(2)
_diffrn_measured_fraction_theta_full 0.996
_diffrn_measured_fraction_theta_max 0.996
_diffrn_measurement_device_type 'Xcalibur, Eos, Gemini'
_diffrn_measurement_method '\w scans'
_diffrn_radiation_type CuK\a
_diffrn_radiation_wavelength 1.54184
_diffrn_reflns_av_R_equivalents 0.0559
_diffrn_reflns_av_unetI/netI 0.0893
_diffrn_reflns_Laue_measured_fraction_full 0.996
_diffrn_reflns_Laue_measured_fraction_max 0.996
_diffrn_reflns_limit_h_max 17
_diffrn_reflns_limit_h_min -17
_diffrn_reflns_limit_k_max 14
_diffrn_reflns_limit_k_min -16
_diffrn_reflns_limit_l_max 20
_diffrn_reflns_limit_l_min -32
_diffrn_reflns_number 11075
_diffrn_reflns_point_group_measured_fraction_full 0.996
_diffrn_reflns_point_group_measured_fraction_max 0.996
_diffrn_reflns_theta_full 67.248
_diffrn_reflns_theta_max 67.248
_diffrn_reflns_theta_min 3.351
_diffrn_source 'fine-focus sealed X-ray tube'
_exptl_absorpt_coefficient_mu 6.074
_exptl_absorpt_correction_T_max 1.00000
_exptl_absorpt_correction_T_min 0.30544
_exptl_absorpt_correction_type multi-scan
_exptl_absorpt_process_details sadabs
_exptl_crystal_colour colourless
_exptl_crystal_density_diffrn 1.427
_exptl_crystal_description block
_exptl_crystal_F_000 2452
_exptl_crystal_size_max 0.120
_exptl_crystal_size_mid 0.110
_exptl_crystal_size_min 0.110
_refine_diff_density_max 1.077
_refine_diff_density_min -1.874
_refine_diff_density_rms 0.148
_refine_ls_extinction_method none
_refine_ls_goodness_of_fit_ref 1.189
_refine_ls_hydrogen_treatment constr
_refine_ls_matrix_type full
_refine_ls_number_parameters 360
_refine_ls_number_reflns 4997
_refine_ls_number_restraints 228
_refine_ls_restrained_S_all 1.193
_refine_ls_R_factor_all 0.1382
_refine_ls_R_factor_gt 0.0905
_refine_ls_shift/su_max 0.000
_refine_ls_shift/su_mean 0.000
_refine_ls_structure_factor_coef Fsqd
_refine_ls_weighting_details 'w=1/[\s^2^(Fo^2^)+(0.1407P)^2^+41.4955P] where P=(Fo^2^+2Fc^2^)/3'
_refine_ls_weighting_scheme calc
_refine_ls_wR_factor_gt 0.2521
_refine_ls_wR_factor_ref 0.3165
_reflns_Friedel_coverage 0.000
_reflns_number_gt 2993
_reflns_number_total 4997
_reflns_threshold_expression 'I > 2\s(I)'
_cod_data_source_file d0nj04179c2.cif
_cod_data_source_block exp_9965
_cod_depositor_comments 'Adding full bibliography for 7059993--7059997.cif.'
_cod_original_sg_symbol_H-M I2/c
_cod_original_formula_sum 'C25 H20 Mn1.50 N5 O8'
_cod_database_code 7059997
_shelx_shelxl_version_number 2018/3
_shelx_space_group_comment
;
The symmetry employed for this shelxl refinement is uniquely defined
by the following loop, which should always be used as a source of
symmetry information in preference to the above space-group names.
They are only intended as comments.
;
_shelx_estimated_absorpt_t_min 0.529
_shelx_estimated_absorpt_t_max 0.555

loop_
_space_group_symop_operation_xyz
'x, y, z'
'-x, y, -z+1/2'
'x+1/2, y+1/2, z+1/2'
'-x+1/2, y+1/2, -z+1'
'-x, -y, -z'
'x, -y, z-1/2'
'-x+1/2, -y+1/2, -z+1/2'
'x+1/2, -y+1/2, z'

loop_
_atom_site_label
_atom_site_type_symbol
_atom_site_fract_x
_atom_site_fract_y
_atom_site_fract_z
_atom_site_U_iso_or_equiv
_atom_site_adp_type
_atom_site_occupancy
_atom_site_site_symmetry_order
_atom_site_calc_flag
_atom_site_refinement_flags_posn
_atom_site_refinement_flags_adp
_atom_site_refinement_flags_occupancy
_atom_site_disorder_assembly
_atom_site_disorder_group
Mn1 Mn 0.000000 0.500000 0.500000 0.0290(5) Uani 1 2 d S . P . .
Mn2 Mn -0.05069(10) 0.63128(8) 0.10115(5) 0.0360(4) Uani 1 1 d . . . . .
N1 N -0.1247(7) 0.6806(6) 0.1584(3) 0.063(2) Uani 1 1 d . U . . .
N2 N 0.0988(13) 0.8733(11) 0.0730(8) 0.143(4) Uani 1 1 d . U . . .
N3 N 0.2875(6) 0.3693(6) 0.2804(3) 0.0505(18) Uani 1 1 d . U . . .
N4 N 0.4003(7) 0.2952(7) 0.2578(3) 0.074(2) Uani 1 1 d . U . . .
N5 N 0.4009(7) 0.2715(7) 0.3066(4) 0.071(2) Uani 1 1 d . U . . .
O1 O 0.4378(5) 0.1348(4) 0.4834(3) 0.0520(16) Uani 1 1 d . U . . .
O2 O 0.3622(6) 0.1946(5) 0.5384(2) 0.065(2) Uani 1 1 d . U . . .
O3 O 0.1180(5) 0.4389(5) 0.4756(2) 0.0493(16) Uani 1 1 d . U . . .
O4 O 0.1171(5) 0.5005(5) 0.4005(3) 0.0574(18) Uani 1 1 d . U . . .
O5 O 0.0666(5) 0.5606(5) 0.1559(2) 0.0506(16) Uani 1 1 d . U . . .
O6 O 0.0646(4) 0.5566(4) 0.07500(19) 0.0361(13) Uani 1 1 d . U . . .
O7 O 0.0293(8) 0.7596(6) 0.1085(4) 0.105(3) Uani 1 1 d . U . . .
O8 O 0.5276(11) 0.1222(13) 0.3063(9) 0.255(12) Uani 1 1 d . . . . .
H8D H 0.497961 0.148080 0.326258 0.306 Uiso 1 1 d R U . . .
H8B H 0.508631 0.065670 0.301138 0.306 Uiso 1 1 d R U . . .
C1 C 0.3317(7) 0.2556(6) 0.4553(3) 0.0468(19) Uani 1 1 d . U . . .
C2 C 0.2620(7) 0.3150(6) 0.4636(3) 0.047(2) Uani 1 1 d . U . . .
H2 H 0.245781 0.314774 0.495052 0.056 Uiso 1 1 calc R U . . .
C3 C 0.2170(7) 0.3740(6) 0.4261(3) 0.0464(19) Uani 1 1 d . U . . .
C4 C 0.2410(7) 0.3733(6) 0.3789(3) 0.047(2) Uani 1 1 d . U . . .
H4 H 0.210290 0.412546 0.353247 0.056 Uiso 1 1 calc R U . . .
C5 C 0.3102(7) 0.3150(6) 0.3697(3) 0.0487(19) Uani 1 1 d . U . . .
C6 C 0.3550(7) 0.2557(6) 0.4076(3) 0.048(2) Uani 1 1 d . U . . .
H6 H 0.400822 0.215832 0.401529 0.058 Uiso 1 1 calc R U . . .
C7 C 0.3811(7) 0.1897(7) 0.4959(3) 0.0485(19) Uani 1 1 d . U . . .
C8 C 0.1446(7) 0.4428(6) 0.4350(4) 0.0471(19) Uani 1 1 d . U . . .
C9 C 0.3337(7) 0.3180(7) 0.3192(4) 0.052(2) Uani 1 1 d . U . . .
C10 C 0.3307(8) 0.3537(7) 0.2434(4) 0.055(2) Uani 1 1 d . U . . .
C11 C 0.3032(8) 0.3953(8) 0.1923(4) 0.055(2) Uani 1 1 d . U . . .
C12 C 0.3545(9) 0.3850(9) 0.1557(4) 0.070(3) Uani 1 1 d . U . . .
H12 H 0.408479 0.350561 0.163124 0.084 Uiso 1 1 calc R U . . .
C13 C 0.3266(9) 0.4254(9) 0.1081(4) 0.070(3) Uani 1 1 d . U . . .
H13 H 0.362824 0.419850 0.084206 0.084 Uiso 1 1 calc R U . . .
C14 C 0.2443(8) 0.4741(8) 0.0961(4) 0.057(2) Uani 1 1 d . U . . .
H14 H 0.225973 0.501044 0.064168 0.068 Uiso 1 1 calc R U . . .
C15 C 0.1898(7) 0.4831(6) 0.1309(3) 0.0451(19) Uani 1 1 d . U . . .
C16 C 0.0990(6) 0.5355(6) 0.1194(3) 0.0403(17) Uani 1 1 d . U . . .
C17 C 0.2207(7) 0.4433(6) 0.1798(3) 0.0453(19) Uani 1 1 d . U . . .
H17 H 0.185084 0.449436 0.203942 0.054 Uiso 1 1 calc R U . . .
C18 C -0.1203(10) 0.6341(9) 0.2001(4) 0.078(3) Uani 1 1 d . U . . .
H18 H -0.082734 0.581122 0.205766 0.094 Uiso 1 1 calc R U . . .
C19 C -0.1691(10) 0.6589(10) 0.2376(5) 0.086(3) Uani 1 1 d . U . . .
H19 H -0.164030 0.622192 0.266623 0.103 Uiso 1 1 calc R U . . .
C20 C -0.2228(10) 0.7356(9) 0.2310(4) 0.076(3) Uani 1 1 d . U . . .
C21 C -0.2334(11) 0.7808(10) 0.1856(5) 0.093(3) Uani 1 1 d . U . . .
H21 H -0.275370 0.829637 0.177282 0.111 Uiso 1 1 calc R U . . .
C22 C -0.1797(11) 0.7522(10) 0.1518(5) 0.091(3) Uani 1 1 d . U . . .
H22 H -0.183909 0.787294 0.122255 0.109 Uiso 1 1 calc R U . . .
C23 C 0.0660(14) 0.7897(11) 0.0758(8) 0.124(4) Uani 1 1 d . U . . .
H23 H 0.071196 0.747763 0.050014 0.148 Uiso 1 1 calc R U . . .
C24 C 0.0963(19) 0.9386(16) 0.1172(11) 0.191(8) Uani 1 1 d . U . . .
H24A H 0.157338 0.950230 0.135602 0.287 Uiso 1 1 calc R U . . .
H24B H 0.061722 0.909531 0.139215 0.287 Uiso 1 1 calc R U . . .
H24C H 0.068268 0.997481 0.104732 0.287 Uiso 1 1 calc R U . . .
C25 C 0.1455(16) 0.9068(17) 0.0341(10) 0.176(8) Uani 1 1 d . U . . .
H25A H 0.133545 0.864193 0.005714 0.264 Uiso 1 1 calc R U . . .
H25B H 0.209915 0.909233 0.047740 0.264 Uiso 1 1 calc R U . . .
H25C H 0.123825 0.968846 0.023165 0.264 Uiso 1 1 calc R U . . .

loop_
_atom_site_aniso_label
_atom_site_aniso_U_11
_atom_site_aniso_U_22
_atom_site_aniso_U_33
_atom_site_aniso_U_23
_atom_site_aniso_U_13
_atom_site_aniso_U_12
Mn1 0.0474(11) 0.0257(8) 0.0164(9) 0.0005(6) 0.0123(7) -0.0040(8)
Mn2 0.0588(9) 0.0293(6) 0.0232(7) -0.0006(5) 0.0162(6) 0.0013(6)
N1 0.101(6) 0.069(5) 0.033(4) 0.015(3) 0.040(4) 0.041(4)
N2 0.173(10) 0.092(7) 0.177(11) 0.006(7) 0.067(9) -0.046(7)
N3 0.069(5) 0.054(4) 0.034(4) 0.009(3) 0.025(3) 0.019(4)
N4 0.092(5) 0.090(5) 0.053(4) 0.034(4) 0.047(4) 0.044(4)
N5 0.082(5) 0.086(5) 0.057(5) 0.031(4) 0.041(4) 0.038(4)
O1 0.069(4) 0.038(3) 0.048(4) 0.010(3) 0.008(3) 0.022(3)
O2 0.087(5) 0.075(4) 0.031(3) 0.016(3) 0.011(3) 0.033(4)
O3 0.059(4) 0.058(4) 0.040(3) 0.007(3) 0.031(3) 0.013(3)
O4 0.082(5) 0.051(4) 0.046(4) 0.016(3) 0.029(3) 0.031(3)
O5 0.067(4) 0.058(4) 0.028(3) -0.006(3) 0.012(3) 0.005(3)
O6 0.045(3) 0.046(3) 0.018(3) -0.002(2) 0.006(2) -0.004(3)
O7 0.152(8) 0.051(4) 0.124(8) -0.011(5) 0.058(7) -0.043(5)
O8 0.148(14) 0.235(19) 0.37(3) 0.23(2) 0.035(17) 0.051(14)
C1 0.075(5) 0.039(4) 0.031(4) 0.004(3) 0.022(4) 0.012(4)
C2 0.079(5) 0.039(4) 0.028(4) 0.003(3) 0.026(4) 0.008(4)
C3 0.072(5) 0.038(4) 0.036(4) 0.000(3) 0.025(4) 0.005(4)
C4 0.072(5) 0.038(4) 0.036(4) 0.009(3) 0.023(4) 0.012(4)
C5 0.078(5) 0.040(4) 0.034(4) 0.006(3) 0.025(4) 0.013(4)
C6 0.075(5) 0.037(4) 0.039(4) 0.004(3) 0.025(4) 0.015(4)
C7 0.068(5) 0.047(4) 0.034(4) 0.009(3) 0.017(4) 0.016(4)
C8 0.069(5) 0.037(4) 0.039(4) 0.001(3) 0.021(4) 0.010(4)
C9 0.071(5) 0.054(4) 0.038(4) 0.013(3) 0.032(4) 0.019(4)
C10 0.074(5) 0.060(4) 0.037(4) 0.016(4) 0.028(4) 0.021(4)
C11 0.073(5) 0.062(4) 0.033(4) 0.010(4) 0.019(4) 0.017(4)
C12 0.088(6) 0.090(6) 0.040(5) 0.014(4) 0.028(5) 0.021(5)
C13 0.084(6) 0.093(6) 0.038(5) 0.012(4) 0.027(5) 0.018(5)
C14 0.076(6) 0.071(5) 0.025(4) 0.010(4) 0.018(4) 0.009(5)
C15 0.070(5) 0.043(4) 0.024(4) 0.000(3) 0.015(3) 0.005(4)
C16 0.055(4) 0.043(4) 0.023(4) -0.004(3) 0.009(3) -0.009(3)
C17 0.068(5) 0.043(4) 0.029(4) 0.003(3) 0.018(4) 0.008(4)
C18 0.108(7) 0.085(6) 0.052(5) 0.020(5) 0.039(5) 0.056(5)
C19 0.124(7) 0.089(6) 0.057(5) 0.027(5) 0.046(5) 0.057(6)
C20 0.120(7) 0.074(5) 0.048(5) 0.024(4) 0.047(5) 0.058(5)
C21 0.139(8) 0.092(6) 0.060(6) 0.030(5) 0.050(5) 0.068(6)
C22 0.140(7) 0.091(6) 0.054(5) 0.029(5) 0.050(5) 0.055(6)
C23 0.152(9) 0.073(6) 0.156(9) -0.003(7) 0.056(8) -0.043(7)
C24 0.224(17) 0.118(13) 0.236(19) -0.022(14) 0.058(17) -0.053(14)
C25 0.182(16) 0.151(14) 0.216(18) 0.037(14) 0.090(14) -0.051(13)

loop_
_atom_type_symbol
_atom_type_description
_atom_type_scat_dispersion_real
_atom_type_scat_dispersion_imag
_atom_type_scat_source
C C 0.0181 0.0091 'International Tables Vol C Tables 4.2.6.8 and 6.1.1.4'
H H 0.0000 0.0000 'International Tables Vol C Tables 4.2.6.8 and 6.1.1.4'
N N 0.0311 0.0180 'International Tables Vol C Tables 4.2.6.8 and 6.1.1.4'
O O 0.0492 0.0322 'International Tables Vol C Tables 4.2.6.8 and 6.1.1.4'
Mn Mn -0.5299 2.8052 'International Tables Vol C Tables 4.2.6.8 and 6.1.1.4'

loop_
_geom_angle_atom_site_label_1
_geom_angle_atom_site_label_2
_geom_angle_atom_site_label_3
_geom_angle
_geom_angle_site_symmetry_1
_geom_angle_site_symmetry_3
_geom_angle_publ_flag
O1 Mn1 O1 180.0(4) 8_455 4 ?
O1 Mn1 O3 86.0(3) 8_455 . ?
O1 Mn1 O3 94.0(3) 4 . ?
O1 Mn1 O3 94.0(3) 8_455 5_566 ?
O1 Mn1 O3 86.0(3) 4 5_566 ?
O3 Mn1 O3 180.0 . 5_566 ?
O1 Mn1 O6 87.5(2) 8_455 6_566 ?
O1 Mn1 O6 92.5(2) 4 6_566 ?
O3 Mn1 O6 84.6(2) . 6_566 ?
O3 Mn1 O6 95.4(2) 5_566 6_566 ?
O1 Mn1 O6 92.5(2) 8_455 2 ?
O1 Mn1 O6 87.5(2) 4 2 ?
O3 Mn1 O6 95.4(2) . 2 ?
O3 Mn1 O6 84.6(2) 5_566 2 ?
O6 Mn1 O6 180.0 6_566 2 ?
O4 Mn2 O2 98.4(3) 2 3_454 ?
O4 Mn2 O7 174.0(4) 2 . ?
O2 Mn2 O7 87.5(4) 3_454 . ?
O4 Mn2 N1 89.2(3) 2 . ?
O2 Mn2 N1 96.4(3) 3_454 . ?
O7 Mn2 N1 91.3(4) . . ?
O4 Mn2 O6 88.5(2) 2 . ?
O2 Mn2 O6 109.4(2) 3_454 . ?
O7 Mn2 O6 88.5(3) . . ?
N1 Mn2 O6 154.2(3) . . ?
O4 Mn2 O5 85.8(3) 2 . ?
O2 Mn2 O5 166.2(3) 3_454 . ?
O7 Mn2 O5 88.3(4) . . ?
N1 Mn2 O5 96.8(3) . . ?
O6 Mn2 O5 57.3(2) . . ?
C18 N1 C22 115.6(9) . . ?
C18 N1 Mn2 120.7(7) . . ?
C22 N1 Mn2 123.6(7) . . ?
C23 N2 C25 126(2) . . ?
C23 N2 C24 116.0(19) . . ?
C25 N2 C24 117.7(17) . . ?
C10 N3 C9 104.2(8) . . ?
C10 N4 N5 106.4(8) . . ?
C9 N5 N4 106.3(8) . . ?
C7 O1 Mn1 142.6(6) . 4_545 ?
C7 O2 Mn2 119.8(7) . 3_545 ?
C8 O3 Mn1 132.6(6) . . ?
C8 O4 Mn2 132.6(6) . 2 ?
C16 O5 Mn2 89.4(6) . . ?
C16 O6 Mn1 144.7(6) . 2 ?
C16 O6 Mn2 90.1(5) . . ?
Mn1 O6 Mn2 103.8(2) 2 . ?
C23 O7 Mn2 123.9(11) . . ?
C2 C1 C6 119.1(8) . . ?
C2 C1 C7 121.7(8) . . ?
C6 C1 C7 119.2(8) . . ?
C3 C2 C1 120.9(8) . . ?
C2 C3 C4 119.2(9) . . ?
C2 C3 C8 122.0(8) . . ?
C4 C3 C8 118.7(8) . . ?
C5 C4 C3 121.0(9) . . ?
C6 C5 C4 119.5(8) . . ?
C6 C5 C9 121.8(8) . . ?
C4 C5 C9 118.7(8) . . ?
C5 C6 C1 120.2(9) . . ?
O2 C7 O1 125.7(9) . . ?
O2 C7 C1 117.7(8) . . ?
O1 C7 C1 116.6(8) . . ?
O4 C8 O3 124.9(9) . . ?
O4 C8 C3 116.1(8) . . ?
O3 C8 C3 119.0(8) . . ?
N5 C9 N3 111.7(8) . . ?
N5 C9 C5 124.9(9) . . ?
N3 C9 C5 123.4(8) . . ?
N3 C10 N4 111.5(8) . . ?
N3 C10 C11 123.8(9) . . ?
N4 C10 C11 124.7(9) . . ?
C12 C11 C17 118.7(9) . . ?
C12 C11 C10 122.5(10) . . ?
C17 C11 C10 118.7(9) . . ?
C11 C12 C13 120.9(11) . . ?
C12 C13 C14 119.9(10) . . ?
C15 C14 C13 121.0(9) . . ?
C14 C15 C17 118.2(9) . . ?
C14 C15 C16 122.8(8) . . ?
C17 C15 C16 119.1(8) . . ?
O6 C16 O5 123.2(9) . . ?
O6 C16 C15 119.2(7) . . ?
O5 C16 C15 117.4(8) . . ?
C11 C17 C15 121.3(9) . . ?
N1 C18 C19 123.9(10) . . ?
C20 C19 C18 119.6(11) . . ?
C19 C20 C21 116.9(10) . . ?
C19 C20 C20 121.9(12) . 7_465 ?
C21 C20 C20 120.9(12) . 7_465 ?
C20 C21 C22 118.6(11) . . ?
N1 C22 C21 125.0(11) . . ?
O7 C23 N2 127(2) . . ?

loop_
_geom_bond_atom_site_label_1
_geom_bond_atom_site_label_2
_geom_bond_distance
_geom_bond_site_symmetry_2
_geom_bond_publ_flag
Mn1 O1 2.126(6) 8_455 ?
Mn1 O1 2.126(6) 4 ?
Mn1 O3 2.192(6) . ?
Mn1 O3 2.192(6) 5_566 ?
Mn1 O6 2.202(5) 6_566 ?
Mn1 O6 2.202(5) 2 ?
Mn2 O4 2.095(6) 2 ?
Mn2 O2 2.109(7) 3_454 ?
Mn2 O7 2.161(8) . ?
Mn2 N1 2.198(7) . ?
Mn2 O6 2.263(6) . ?
Mn2 O5 2.277(7) . ?
N1 C18 1.292(13) . ?
N1 C22 1.294(14) . ?
N2 C23 1.289(19) . ?
N2 C25 1.46(2) . ?
N2 C24 1.51(3) . ?
N3 C10 1.319(12) . ?
N3 C9 1.340(12) . ?
N4 C10 1.324(13) . ?
N4 N5 1.357(11) . ?
N5 C9 1.308(12) . ?
O1 C7 1.248(11) . ?
O2 C7 1.240(11) . ?
O3 C8 1.244(11) . ?
O4 C8 1.241(11) . ?
O5 C16 1.239(10) . ?
O6 C16 1.237(10) . ?
O7 C23 1.209(19) . ?
C1 C2 1.396(13) . ?
C1 C6 1.402(12) . ?
C1 C7 1.507(12) . ?
C2 C3 1.374(13) . ?
C3 C4 1.394(12) . ?
C3 C8 1.515(13) . ?
C4 C5 1.388(13) . ?
C5 C6 1.383(13) . ?
C5 C9 1.478(12) . ?
C10 C11 1.477(13) . ?
C11 C12 1.381(14) . ?
C11 C17 1.389(14) . ?
C12 C13 1.388(15) . ?
C13 C14 1.391(16) . ?
C14 C15 1.374(13) . ?
C15 C17 1.420(12) . ?
C15 C16 1.523(14) . ?
C18 C19 1.411(15) . ?
C19 C20 1.340(15) . ?
C20 C21 1.359(15) . ?
C20 C20 1.496(19) 7_465 ?
C21 C22 1.397(16) . ?

loop_
_geom_hbond_atom_site_label_D
_geom_hbond_atom_site_label_H
_geom_hbond_atom_site_label_A
_geom_hbond_distance_DH
_geom_hbond_distance_HA
_geom_hbond_distance_DA
_geom_hbond_angle_DHA
_geom_hbond_site_symmetry_A
_geom_hbond_publ_flag
O8 H8D N5 0.85 2.26 2.84(2) 125.4 . yes
O8 H8B O5 0.85 2.52 3.212(17) 139.3 7 yes
